data_1575344
loop_
_publ_author_name
'Liu, Feiyan'
'Wu, Yaozhen'
'Chen, Guoyong'
'Yan, Guobing'
'Li, Xiancai'
'Wei, Zhenhong'

_publ_section_title
;
 Benzylamine cation-directed introduction of a polar structure in a
 stator-rotor crown ether system.
;
_journal_issue 73
_journal_name_full 'Chemical communications (Cambridge, England)'
_journal_page_first 13928
_journal_page_last 13931
_journal_paper_doi 10.1039/d5cc04125b
_journal_volume 61
_journal_year 2025
_chemical_formula_moiety 'C10 H20 O5, C7 H8 Cl F N, Cl O4'
_chemical_formula_sum 'C17 H28 Cl2 F N O9'
_chemical_formula_weight 480.30
_space_group_crystal_system orthorhombic
_space_group_IT_number 29
_space_group_name_Hall 'P 2c -2ac'
_space_group_name_H-M_alt 'P c a 21'
_atom_sites_solution_hydrogens geom
_audit_creation_date 2025-07-03
_audit_creation_method
;
Olex2 1.2
(compiled 2018.05.29 svn.r3508 for OlexSys, GUI svn.r5506)
;
_audit_update_record
;
2025-08-01 deposited with the CCDC.	2025-08-08 downloaded from the CCDC.
;
_cell_angle_alpha 90
_cell_angle_beta 90
_cell_angle_gamma 90
_cell_formula_units_Z 8
_cell_length_a 15.8890(5)
_cell_length_b 18.3681(5)
_cell_length_c 15.1150(4)
_cell_measurement_reflns_used 16544
_cell_measurement_temperature 199.99(10)
_cell_measurement_theta_max 30.8990
_cell_measurement_theta_min 2.9130
_cell_volume 4411.3(2)
_computing_cell_refinement 'CrysAlisPro 1.171.43.111a (Rigaku OD, 2024)'
_computing_data_collection 'CrysAlisPro 1.171.43.111a (Rigaku OD, 2024)'
_computing_data_reduction 'CrysAlisPro 1.171.43.111a (Rigaku OD, 2024)'
_computing_molecular_graphics 'Olex2 (Dolomanov et al., 2009)'
_computing_publication_material 'Olex2 (Dolomanov et al., 2009)'
_computing_structure_refinement 'ShelXL (Sheldrick, 2015)'
_computing_structure_solution 'SHELXT  (Sheldrick, 2015)'
_diffrn_ambient_environment N~2~
_diffrn_ambient_temperature 199.99(10)
_diffrn_detector 'Hybrid Pixel Array Detector'
_diffrn_detector_area_resol_mean 10.0000
_diffrn_detector_type HyPix
_diffrn_measured_fraction_theta_full 0.998
_diffrn_measured_fraction_theta_max 0.824
_diffrn_measurement_details
;
List of Runs (angles in degrees, time in seconds):

  # Type    Start    End  Width  t~exp~   \w     \q     \k     \f   Frames
#--------------------------------------------------------------------------
  1  \w     -8.00  33.00   0.50    0.59    --    5.26  24.00  33.00   82
  2  \w     55.00  80.00   0.50    0.59    --    5.26  24.00  33.00   50
  3  \w     51.00  76.00   0.50    0.59    --    5.26  38.00 -90.00   50
  4  \w     -8.00  22.00   0.50    0.59    --    5.26  38.00 -90.00   60
  5  \w     -6.00  38.00   0.50    0.59    --    5.26 -99.00-150.00   88
  6  \w     -5.00  21.00   0.50    0.59    --    5.26 -99.00-120.00   52
  7  \w     -9.00  27.00   0.50    0.59    --   -4.99 -99.00   0.00   72
;
_diffrn_measurement_device 'four-circle diffractometer'
_diffrn_measurement_device_type 'XtaLAB Synergy R, DW system, HyPix'
_diffrn_measurement_method '\w scans'
_diffrn_orient_matrix_type 'CrysAlisPro convention (1999,Acta A55,543-557)'
_diffrn_orient_matrix_UB_11 0.0303866000
_diffrn_orient_matrix_UB_12 -0.0270944000
_diffrn_orient_matrix_UB_13 0.0099077000
_diffrn_orient_matrix_UB_21 -0.0295487000
_diffrn_orient_matrix_UB_22 -0.0274901000
_diffrn_orient_matrix_UB_23 -0.0109953000
_diffrn_orient_matrix_UB_31 0.0140754000
_diffrn_orient_matrix_UB_32 0.0007730000
_diffrn_orient_matrix_UB_33 -0.0445225000
_diffrn_radiation_monochromator mirror
_diffrn_radiation_probe x-ray
_diffrn_radiation_type MoK\a
_diffrn_radiation_wavelength 0.71073
_diffrn_reflns_av_R_equivalents 0.0274
_diffrn_reflns_av_unetI/netI 0.0301
_diffrn_reflns_Laue_measured_fraction_full 0.998
_diffrn_reflns_Laue_measured_fraction_max 0.824
_diffrn_reflns_limit_h_max 23
_diffrn_reflns_limit_h_min -20
_diffrn_reflns_limit_k_max 26
_diffrn_reflns_limit_k_min -25
_diffrn_reflns_limit_l_max 21
_diffrn_reflns_limit_l_min -20
_diffrn_reflns_number 33823
_diffrn_reflns_point_group_measured_fraction_full 0.986
_diffrn_reflns_point_group_measured_fraction_max 0.762
_diffrn_reflns_theta_full 25.242
_diffrn_reflns_theta_max 31.005
_diffrn_reflns_theta_min 2.895
_diffrn_source 'Rotating-anode X-ray tube'
_diffrn_source_type 'Rigaku (Mo) X-ray Source'
_exptl_absorpt_coefficient_mu 0.350
_exptl_absorpt_correction_T_max 1.00000
_exptl_absorpt_correction_T_min 0.66988
_exptl_absorpt_correction_type multi-scan
_exptl_absorpt_process_details
;
CrysAlisPro 1.171.43.111a (Rigaku Oxford Diffraction, 2024)
Empirical absorption correction using spherical harmonics,
implemented in SCALE3 ABSPACK scaling algorithm.
;
_exptl_crystal_colour yellow
_exptl_crystal_density_diffrn 1.446
_exptl_crystal_description block
_exptl_crystal_F_000 2016.0
_exptl_crystal_size_max 0.09
_exptl_crystal_size_mid 0.08
_exptl_crystal_size_min 0.07
_refine_diff_density_max 1.016
_refine_diff_density_min -0.354
_refine_diff_density_rms 0.055
_refine_ls_abs_structure_details
;
 Flack x determined using 3385 quotients [(I+)-(I-)]/[(I+)+(I-)]
 (Parsons, Flack and Wagner, Acta Cryst. B69 (2013) 249-259).
;
_refine_ls_abs_structure_Flack -0.017(18)
_refine_ls_extinction_method none
_refine_ls_goodness_of_fit_ref 1.037
_refine_ls_hydrogen_treatment constr
_refine_ls_matrix_type full
_refine_ls_number_parameters 617
_refine_ls_number_reflns 10717
_refine_ls_number_restraints 397
_refine_ls_restrained_S_all 1.139
_refine_ls_R_factor_all 0.0628
_refine_ls_R_factor_gt 0.0488
_refine_ls_shift/su_max 0.001
_refine_ls_shift/su_mean 0.000
_refine_ls_structure_factor_coef Fsqd
_refine_ls_weighting_details 'w=1/[\s^2^(Fo^2^)+(0.0966P)^2^+0.2080P] where P=(Fo^2^+2Fc^2^)/3'
_refine_ls_weighting_scheme calc
_refine_ls_wR_factor_gt 0.1331
_refine_ls_wR_factor_ref 0.1431
_reflns_Friedel_coverage 0.788
_reflns_Friedel_fraction_full 0.973
_reflns_Friedel_fraction_max 0.696
_reflns_number_gt 8631
_reflns_number_total 10717
_reflns_threshold_expression 'I > 2\s(I)'
_cod_data_source_file d5cc04125b2.cif
_cod_data_source_block 1-LTP
_cod_depositor_comments 'Adding full bibliography for 1575342--1575344.cif.'
_cod_database_code 1575344
_shelx_shelxl_version_number 2018/3
_chemical_oxdiff_formula 'C H N O Cl F'
_shelx_space_group_comment
;
The symmetry employed for this shelxl refinement is uniquely defined
by the following loop, which should always be used as a source of
symmetry information in preference to the above space-group names.
They are only intended as comments.
;
_diffrn_oxdiff_digest_frames
;
017e1fbe53dcd02289b5de455357e1768600032d1e4
;
_reflns_odcompleteness_completeness 99.72
_reflns_odcompleteness_iscentric 1
_reflns_odcompleteness_theta 26.32
_olex2_refinement_description
;
1. Fixed Uiso
 At 1.2 times of:
  All C(H) groups, All C(H,H) groups, All N(H,H,H) groups
2. Restrained distances
 Cl4-O15 \\sim Cl4-O16 \\sim Cl4-O17 \\sim Cl4-O18
 with sigma of 0.02
 Cl4-O15A \\sim Cl4-O16A \\sim Cl4-O17A \\sim Cl4-O18A
 with sigma of 0.02
 O15-O16 \\sim O15-O17 \\sim O15-O18 \\sim O16-O17 \\sim O16-O18 \\sim O17-O18
 with sigma of 0.02
 O15A-O16A \\sim O15A-O17A \\sim O15A-O18A \\sim O16A-O17A \\sim O16A-O18A
\\sim O17A-O18A
 with sigma of 0.02
 Cl2-O9 \\sim Cl2-O7 \\sim Cl2-O8 \\sim Cl2-O6
 with sigma of 0.02
 Cl2-O9A \\sim Cl2-O7A \\sim Cl2-O8A \\sim Cl2-O6A
 with sigma of 0.02
 O6-O7 \\sim O6-O8 \\sim O6-O9 \\sim O7-O8 \\sim O7-O9 \\sim O8-O9
 with sigma of 0.02
 O6A-O7A \\sim O6A-O8A \\sim O6A-O9A \\sim O7A-O8A \\sim O7A-O9A \\sim O8A-O9A
 with sigma of 0.02
3. Uiso/Uaniso restraints and constraints
O17 \\sim Cl4 \\sim O16 \\sim O15 \\sim O18 \\sim O17A \\sim O16A \\sim O15A
\\sim O18A: within 2A with sigma of 0.01 and sigma for terminal atoms of 0.02
O8A \\sim Cl2 \\sim O9 \\sim O7 \\sim O6 \\sim O8 \\sim O9A \\sim O7A \\sim
O6A: within 2A with sigma of 0.01 and sigma for terminal atoms of 0.02
Uanis(O17) \\sim Ueq, Uanis(Cl4) \\sim Ueq, Uanis(O16) \\sim Ueq, Uanis(O15)
\\sim Ueq, Uanis(O18) \\sim Ueq, Uanis(O17A) \\sim Ueq, Uanis(O16A) \\sim Ueq,
Uanis(O15A) \\sim Ueq, Uanis(O18A) \\sim Ueq: with sigma of 0.01 and sigma for
terminal atoms of 0.02
Uanis(O8A) \\sim Ueq, Uanis(Cl2) \\sim Ueq, Uanis(O9) \\sim Ueq, Uanis(O7)
\\sim Ueq, Uanis(O6) \\sim Ueq, Uanis(O8) \\sim Ueq, Uanis(O9A) \\sim Ueq,
Uanis(O7A) \\sim Ueq, Uanis(O6A) \\sim Ueq: with sigma of 0.01 and sigma for
terminal atoms of 0.02
4. Others
 Sof(O17A)=Sof(O16A)=Sof(O15A)=Sof(O18A)=1-FVAR(1)
 Sof(O17)=Sof(O16)=Sof(O15)=Sof(O18)=FVAR(1)
 Sof(O9A)=Sof(O7A)=Sof(O6A)=Sof(O8A)=1-FVAR(2)
 Sof(O9)=Sof(O7)=Sof(O6)=Sof(O8)=FVAR(2)
5.a Secondary CH2 refined with riding coordinates:
 C19(H19A,H19B), C10(H10A,H10B), C20(H20A,H20B), C4(H4A,H4B), C21(H21A,H21B),
 C24(H24A,H24B), C5(H5A,H5B), C23(H23A,H23B), C2(H2A,H2B), C22(H22A,H22B),
 C25(H25A,H25B), C27(H27A,H27B), C1(H1A,H1B), C17(H17A,H17B), C18(H18A,H18B),
 C3(H3A,H3B), C26(H26A,H26B), C7(H7A,H7B), C6(H6A,H6B), C8(H8A,H8B), C34(H34A,
 H34B), C9(H9A,H9B)
5.b Aromatic/amide H refined with riding coordinates:
 C16(H16), C33(H33), C15(H15), C14(H14), C32(H32), C31(H31)
5.c Idealised Me refined as rotating group:
 N1(H1C,H1D,H1E), N2(H2C,H2D,H2E)
;
_olex2_submission_special_instructions 'No special instructions were received'
_oxdiff_exptl_absorpt_empirical_details
;
Empirical correction (ABSPACK) includes:
- Absorption correction using spherical harmonics
- Frame scaling
;
_oxdiff_exptl_absorpt_empirical_full_max 1.329
_oxdiff_exptl_absorpt_empirical_full_min 0.551

loop_
_space_group_symop_operation_xyz
'x, y, z'
'-x, -y, z+1/2'
'x+1/2, -y, z'
'-x+1/2, y, z+1/2'

loop_
_atom_site_label
_atom_site_type_symbol
_atom_site_fract_x
_atom_site_fract_y
_atom_site_fract_z
_atom_site_U_iso_or_equiv
_atom_site_adp_type
_atom_site_occupancy
_atom_site_site_symmetry_order
_atom_site_calc_flag
_atom_site_refinement_flags_posn
_atom_site_refinement_flags_adp
_atom_site_refinement_flags_occupancy
_atom_site_disorder_assembly
_atom_site_disorder_group
Cl2 Cl 0.70213(6) 0.65406(5) 0.06911(7) 0.0460(2) Uani 1 1 d D U . . .
Cl4 Cl 0.29734(6) 0.84524(5) 0.53160(7) 0.0471(2) Uani 1 1 d D U . . .
Cl1 Cl 0.69704(8) 0.30065(6) 0.19609(9) 0.0715(4) Uani 1 1 d . . . . .
Cl3 Cl 0.74493(9) 0.80004(7) 0.39916(11) 0.0796(4) Uani 1 1 d . . . . .
F1 F 0.65958(16) 0.45425(13) 0.18877(15) 0.0554(6) Uani 1 1 d . . . . .
O2 O 0.48375(14) 0.45813(12) 0.33452(17) 0.0392(5) Uani 1 1 d . . . . .
O13 O 0.48865(15) -0.03426(12) 0.32386(16) 0.0393(5) Uani 1 1 d . . . . .
O10 O 0.54996(16) 0.21953(12) 0.33808(16) 0.0393(5) Uani 1 1 d . . . . .
O11 O 0.43681(15) 0.16840(12) 0.21058(16) 0.0381(5) Uani 1 1 d . . . . .
F2 F 0.71813(16) 0.95606(15) 0.41430(15) 0.0595(6) Uani 1 1 d . . . . .
O1 O 0.45302(16) 0.52299(13) 0.16539(16) 0.0399(5) Uani 1 1 d . . . . .
O5 O 0.44115(16) 0.67079(13) 0.22399(17) 0.0412(5) Uani 1 1 d . . . . .
O14 O 0.51306(16) 0.09117(14) 0.43477(16) 0.0432(5) Uani 1 1 d . . . . .
O12 O 0.45391(15) 0.02074(13) 0.15190(15) 0.0375(5) Uani 1 1 d . . . . .
O4 O 0.54903(18) 0.71258(13) 0.35682(18) 0.0465(6) Uani 1 1 d . . . . .
O3 O 0.50715(17) 0.57996(14) 0.45063(17) 0.0457(6) Uani 1 1 d . . . . .
N1 N 0.58886(17) 0.57712(14) 0.27757(19) 0.0349(5) Uani 1 1 d . . . . .
H1C H 0.594002 0.574825 0.217675 0.042 Uiso 1 1 calc GR . . . .
H1D H 0.570383 0.622159 0.293442 0.042 Uiso 1 1 calc GR . . . .
H1E H 0.551273 0.542994 0.296110 0.042 Uiso 1 1 calc GR . . . .
N2 N 0.59040(17) 1.08734(14) 0.25490(18) 0.0336(5) Uani 1 1 d . . . . .
H2C H 0.593774 1.091667 0.195033 0.040 Uiso 1 1 calc GR . . . .
H2D H 0.579066 1.131638 0.279100 0.040 Uiso 1 1 calc GR . . . .
H2E H 0.548540 1.055611 0.269093 0.040 Uiso 1 1 calc GR . . . .
C19 C 0.4661(3) 0.24170(17) 0.2100(3) 0.0458(8) Uani 1 1 d . . . . .
H19A H 0.422865 0.274161 0.184145 0.055 Uiso 1 1 calc R . . . .
H19B H 0.518004 0.245681 0.174142 0.055 Uiso 1 1 calc R . . . .
C16 C 0.7146(2) 0.4595(2) 0.4201(2) 0.0382(7) Uani 1 1 d . . . . .
H16 H 0.719744 0.493349 0.467300 0.046 Uiso 1 1 calc R . . . .
C33 C 0.6684(2) 0.95290(19) 0.1818(3) 0.0419(7) Uani 1 1 d . . . . .
H33 H 0.652676 0.985204 0.135616 0.050 Uiso 1 1 calc R . . . .
C10 C 0.4740(3) 0.74292(18) 0.2262(3) 0.0498(9) Uani 1 1 d . . . . .
H10A H 0.433512 0.777391 0.199362 0.060 Uiso 1 1 calc R . . . .
H10B H 0.527498 0.745479 0.192742 0.060 Uiso 1 1 calc R . . . .
C20 C 0.4140(2) 0.14423(19) 0.1247(2) 0.0409(7) Uani 1 1 d . . . . .
H20A H 0.463050 0.146713 0.084445 0.049 Uiso 1 1 calc R . . . .
H20B H 0.368674 0.175339 0.100292 0.049 Uiso 1 1 calc R . . . .
C12 C 0.6835(2) 0.4324(2) 0.2702(2) 0.0418(7) Uani 1 1 d . . . . .
C4 C 0.4062(2) 0.44994(19) 0.2886(3) 0.0416(7) Uani 1 1 d . . . . .
H4A H 0.366881 0.489451 0.305331 0.050 Uiso 1 1 calc R . . . .
H4B H 0.379867 0.402731 0.303914 0.050 Uiso 1 1 calc R . . . .
C21 C 0.3841(2) 0.0673(2) 0.1331(2) 0.0415(7) Uani 1 1 d . . . . .
H21A H 0.342049 0.063826 0.181234 0.050 Uiso 1 1 calc R . . . .
H21B H 0.356773 0.051864 0.077256 0.050 Uiso 1 1 calc R . . . .
C24 C 0.4835(3) -0.0341(2) 0.4184(2) 0.0477(9) Uani 1 1 d . . . . .
H24A H 0.539807 -0.044920 0.443057 0.057 Uiso 1 1 calc R . . . .
H24B H 0.444896 -0.073474 0.437355 0.057 Uiso 1 1 calc R . . . .
C15 C 0.7323(2) 0.3874(2) 0.4347(3) 0.0502(9) Uani 1 1 d . . . . .
H15 H 0.749067 0.371758 0.491999 0.060 Uiso 1 1 calc R . . . .
C5 C 0.4765(2) 0.4543(2) 0.4282(3) 0.0466(8) Uani 1 1 d . . . . .
H5A H 0.531966 0.441514 0.453557 0.056 Uiso 1 1 calc R . . . .
H5B H 0.436494 0.415073 0.443797 0.056 Uiso 1 1 calc R . . . .
C14 C 0.7260(3) 0.3372(2) 0.3668(3) 0.0525(10) Uani 1 1 d . . . . .
H14 H 0.738277 0.287349 0.377323 0.063 Uiso 1 1 calc R . . . .
C28 C 0.6820(2) 0.97971(18) 0.2664(2) 0.0385(7) Uani 1 1 d . . . . .
C23 C 0.4110(2) -0.04889(18) 0.2807(3) 0.0400(7) Uani 1 1 d . . . . .
H23A H 0.369024 -0.011039 0.295759 0.048 Uiso 1 1 calc R . . . .
H23B H 0.388755 -0.096802 0.299465 0.048 Uiso 1 1 calc R . . . .
C29 C 0.7044(2) 0.9309(2) 0.3315(2) 0.0421(7) Uani 1 1 d . . . . .
C2 C 0.3864(2) 0.5714(2) 0.1443(3) 0.0469(8) Uani 1 1 d . . . . .
H2A H 0.342628 0.569166 0.190776 0.056 Uiso 1 1 calc R . . . .
H2B H 0.360436 0.556922 0.087371 0.056 Uiso 1 1 calc R . . . .
C22 C 0.4279(2) -0.04885(18) 0.1828(3) 0.0437(8) Uani 1 1 d . . . . .
H22A H 0.472207 -0.085050 0.169278 0.052 Uiso 1 1 calc R . . . .
H22B H 0.376107 -0.063618 0.151004 0.052 Uiso 1 1 calc R . . . .
C25 C 0.4532(3) 0.0360(2) 0.4556(2) 0.0487(9) Uani 1 1 d . . . . .
H25A H 0.397750 0.048612 0.429998 0.058 Uiso 1 1 calc R . . . .
H25B H 0.446874 0.031907 0.520577 0.058 Uiso 1 1 calc R . . . .
C27 C 0.5519(3) 0.2156(2) 0.4325(3) 0.0531(10) Uani 1 1 d . . . . .
H27A H 0.538649 0.264140 0.457437 0.064 Uiso 1 1 calc R . . . .
H27B H 0.609315 0.202143 0.452037 0.064 Uiso 1 1 calc R . . . .
C11 C 0.68918(19) 0.48388(17) 0.3371(2) 0.0356(6) Uani 1 1 d . . . . .
C1 C 0.4201(2) 0.6476(2) 0.1373(2) 0.0439(8) Uani 1 1 d . . . . .
H1A H 0.470539 0.648528 0.098915 0.053 Uiso 1 1 calc R . . . .
H1B H 0.377041 0.680231 0.111492 0.053 Uiso 1 1 calc R . . . .
C17 C 0.6720(2) 0.56305(18) 0.3192(3) 0.0412(7) Uani 1 1 d . . . . .
H17A H 0.675060 0.590124 0.375738 0.049 Uiso 1 1 calc R . . . .
H17B H 0.716675 0.582245 0.279940 0.049 Uiso 1 1 calc R . . . .
C18 C 0.4836(3) 0.26306(17) 0.3040(3) 0.0482(9) Uani 1 1 d . . . . .
H18A H 0.499568 0.315104 0.306582 0.058 Uiso 1 1 calc R . . . .
H18B H 0.432289 0.256159 0.340212 0.058 Uiso 1 1 calc R . . . .
C3 C 0.4243(3) 0.45305(19) 0.1914(3) 0.0468(8) Uani 1 1 d . . . . .
H3A H 0.467651 0.416315 0.176577 0.056 Uiso 1 1 calc R . . . .
H3B H 0.372554 0.440867 0.158105 0.056 Uiso 1 1 calc R . . . .
C30 C 0.7148(2) 0.8577(2) 0.3145(3) 0.0501(9) Uani 1 1 d . . . . .
C26 C 0.4898(3) 0.1606(2) 0.4675(3) 0.0530(10) Uani 1 1 d . . . . .
H26A H 0.490649 0.160445 0.533021 0.064 Uiso 1 1 calc R . . . .
H26B H 0.432193 0.173056 0.447694 0.064 Uiso 1 1 calc R . . . .
C7 C 0.4800(3) 0.6488(2) 0.4782(3) 0.0542(10) Uani 1 1 d . . . . .
H7A H 0.473299 0.649439 0.543276 0.065 Uiso 1 1 calc R . . . .
H7B H 0.424703 0.660020 0.451131 0.065 Uiso 1 1 calc R . . . .
C32 C 0.6778(2) 0.8791(2) 0.1642(3) 0.0514(9) Uani 1 1 d . . . . .
H32 H 0.668268 0.861376 0.106024 0.062 Uiso 1 1 calc R . . . .
C6 C 0.4468(3) 0.5244(2) 0.4687(3) 0.0489(9) Uani 1 1 d . . . . .
H6A H 0.391513 0.538133 0.443568 0.059 Uiso 1 1 calc R . . . .
H6B H 0.440228 0.518344 0.533429 0.059 Uiso 1 1 calc R . . . .
C13 C 0.7020(2) 0.3600(2) 0.2841(3) 0.0475(9) Uani 1 1 d . . . . .
C8 C 0.5432(3) 0.7049(2) 0.4508(3) 0.0593(11) Uani 1 1 d . . . . .
H8A H 0.527496 0.752407 0.477000 0.071 Uiso 1 1 calc R . . . .
H8B H 0.599081 0.691175 0.474518 0.071 Uiso 1 1 calc R . . . .
O9 O 0.6510(5) 0.7170(3) 0.0541(4) 0.088(2) Uani 0.706(10) 1 d D U P A 1
C34 C 0.6711(2) 1.0600(2) 0.2897(3) 0.0501(9) Uani 1 1 d . . . . .
H34A H 0.672558 1.066058 0.354792 0.060 Uiso 1 1 calc R . . . .
H34B H 0.718094 1.088482 0.264141 0.060 Uiso 1 1 calc R . . . .
C9 C 0.4886(3) 0.76167(18) 0.3209(3) 0.0528(10) Uani 1 1 d . . . . .
H9A H 0.509429 0.812300 0.325798 0.063 Uiso 1 1 calc R . . . .
H9B H 0.435134 0.757944 0.354303 0.063 Uiso 1 1 calc R . . . .
C31 C 0.7008(2) 0.8314(2) 0.2301(4) 0.0531(10) Uani 1 1 d . . . . .
H31 H 0.706882 0.780988 0.217765 0.064 Uiso 1 1 calc R . . . .
O17 O 0.2284(5) 0.8394(5) 0.5871(6) 0.106(3) Uani 0.627(8) 1 d D U P B 1
O16 O 0.3627(7) 0.8825(6) 0.5744(6) 0.110(3) Uani 0.627(8) 1 d D U P B 1
O7 O 0.6458(5) 0.5993(4) 0.0995(4) 0.100(3) Uani 0.706(10) 1 d D U P A 1
O6 O 0.7385(6) 0.6298(5) -0.0066(6) 0.119(3) Uani 0.706(10) 1 d D U P A 1
O15 O 0.2818(6) 0.8769(6) 0.4517(6) 0.115(4) Uani 0.627(8) 1 d D U P B 1
O8 O 0.7602(5) 0.6695(4) 0.1388(7) 0.114(3) Uani 0.706(10) 1 d D U P A 1
O18 O 0.3313(7) 0.7734(4) 0.5196(6) 0.135(3) Uani 0.627(8) 1 d D U P B 1
O17A O 0.2341(8) 0.7993(7) 0.5563(10) 0.100(4) Uani 0.373(8) 1 d D U P B 2
O16A O 0.2721(11) 0.9213(7) 0.5419(13) 0.154(5) Uani 0.373(8) 1 d D U P B 2
O15A O 0.3031(9) 0.8386(9) 0.4389(7) 0.097(4) Uani 0.373(8) 1 d D U P B 2
O18A O 0.3729(6) 0.8415(8) 0.5740(9) 0.077(3) Uani 0.373(8) 1 d D U P B 2
O9A O 0.6306(7) 0.6801(11) 0.1007(13) 0.108(5) Uani 0.294(10) 1 d D U P A 2
O7A O 0.7106(14) 0.5791(7) 0.0991(12) 0.115(5) Uani 0.294(10) 1 d D U P A 2
O6A O 0.7041(10) 0.6466(8) -0.0266(8) 0.069(4) Uani 0.294(10) 1 d D U P A 2
O8A O 0.7742(8) 0.6956(8) 0.0900(9) 0.067(3) Uani 0.294(10) 1 d D U P A 2

loop_
_atom_site_aniso_label
_atom_site_aniso_U_11
_atom_site_aniso_U_22
_atom_site_aniso_U_33
_atom_site_aniso_U_23
_atom_site_aniso_U_13
_atom_site_aniso_U_12
Cl2 0.0460(5) 0.0394(4) 0.0528(5) -0.0056(4) 0.0126(4) -0.0071(3)
Cl4 0.0441(5) 0.0535(5) 0.0438(4) 0.0033(4) -0.0067(4) -0.0076(4)
Cl1 0.0804(8) 0.0569(6) 0.0773(8) -0.0257(5) 0.0200(6) -0.0089(5)
Cl3 0.0680(7) 0.0700(7) 0.1009(10) 0.0408(7) -0.0110(7) -0.0064(6)
F1 0.0669(15) 0.0563(12) 0.0430(12) -0.0039(9) -0.0079(11) 0.0033(11)
O2 0.0287(11) 0.0364(11) 0.0523(14) 0.0049(10) 0.0034(10) -0.0011(9)
O13 0.0314(12) 0.0399(12) 0.0466(13) 0.0061(10) 0.0065(10) -0.0005(9)
O10 0.0446(13) 0.0324(11) 0.0410(12) -0.0039(9) -0.0012(10) 0.0016(9)
O11 0.0451(13) 0.0324(10) 0.0369(12) 0.0079(8) -0.0042(10) 0.0006(9)
F2 0.0553(14) 0.0828(17) 0.0405(12) -0.0064(11) -0.0042(10) 0.0023(12)
O1 0.0401(13) 0.0390(11) 0.0404(12) -0.0049(10) 0.0018(10) -0.0028(9)
O5 0.0510(14) 0.0348(11) 0.0377(12) 0.0043(9) -0.0015(10) 0.0001(10)
O14 0.0455(14) 0.0461(13) 0.0380(12) 0.0022(10) 0.0048(10) 0.0029(10)
O12 0.0372(12) 0.0375(11) 0.0379(12) -0.0034(9) 0.0011(9) -0.0048(9)
O4 0.0541(16) 0.0342(11) 0.0511(15) -0.0095(10) -0.0073(12) 0.0009(10)
O3 0.0435(14) 0.0498(13) 0.0437(14) -0.0006(11) -0.0003(10) -0.0017(11)
N1 0.0300(13) 0.0334(12) 0.0413(14) 0.0018(11) -0.0001(11) 0.0000(10)
N2 0.0304(13) 0.0325(12) 0.0378(13) -0.0006(10) -0.0001(10) 0.0017(10)
C19 0.054(2) 0.0292(15) 0.054(2) 0.0133(14) -0.0089(17) 0.0008(14)
C16 0.0273(15) 0.0513(19) 0.0359(16) -0.0008(13) 0.0004(12) 0.0012(13)
C33 0.0365(18) 0.0422(17) 0.0468(19) -0.0081(14) -0.0090(14) 0.0047(14)
C10 0.060(2) 0.0317(16) 0.058(2) 0.0076(15) 0.0012(18) 0.0038(15)
C20 0.0394(18) 0.0502(18) 0.0332(15) 0.0127(13) -0.0050(13) -0.0029(15)
C12 0.0336(17) 0.0496(19) 0.0421(18) 0.0019(14) 0.0027(13) -0.0009(14)
C4 0.0317(16) 0.0355(15) 0.058(2) 0.0027(14) 0.0016(15) -0.0058(13)
C21 0.0369(17) 0.0496(18) 0.0379(17) 0.0020(14) -0.0065(13) -0.0057(14)
C24 0.051(2) 0.0477(19) 0.044(2) 0.0181(15) 0.0004(15) -0.0006(16)
C15 0.042(2) 0.059(2) 0.049(2) 0.0117(17) 0.0040(16) 0.0056(17)
C5 0.0401(19) 0.0484(19) 0.051(2) 0.0184(15) 0.0000(15) -0.0029(15)
C14 0.042(2) 0.0439(19) 0.071(3) 0.0063(18) 0.0148(19) 0.0024(15)
C28 0.0271(15) 0.0364(16) 0.0520(19) -0.0074(14) -0.0049(13) 0.0049(12)
C23 0.0315(16) 0.0355(15) 0.0532(19) 0.0038(14) 0.0039(14) -0.0048(13)
C29 0.0299(16) 0.053(2) 0.0437(18) -0.0036(15) -0.0013(13) 0.0007(13)
C2 0.0390(18) 0.055(2) 0.0471(19) -0.0019(15) -0.0110(15) -0.0035(15)
C22 0.0459(19) 0.0313(15) 0.054(2) -0.0102(14) 0.0018(16) -0.0073(13)
C25 0.046(2) 0.066(2) 0.0347(17) 0.0080(16) 0.0072(14) -0.0030(17)
C27 0.069(3) 0.0480(19) 0.0422(19) -0.0124(15) -0.0130(18) 0.0019(18)
C11 0.0261(14) 0.0373(15) 0.0433(16) 0.0028(13) 0.0028(12) 0.0011(12)
C1 0.0458(19) 0.0493(19) 0.0367(17) 0.0103(14) -0.0060(14) 0.0016(15)
C17 0.0276(16) 0.0386(16) 0.057(2) 0.0021(14) -0.0056(14) -0.0016(12)
C18 0.061(2) 0.0253(15) 0.058(2) -0.0046(14) -0.0029(18) 0.0078(15)
C3 0.048(2) 0.0366(16) 0.055(2) -0.0128(15) -0.0012(16) -0.0074(15)
C30 0.0331(18) 0.0457(19) 0.071(3) 0.0038(18) 0.0004(17) -0.0010(14)
C26 0.066(3) 0.060(2) 0.0327(16) -0.0075(15) 0.0054(16) 0.0094(19)
C7 0.066(3) 0.058(2) 0.0388(19) -0.0134(16) 0.0006(17) 0.0016(19)
C32 0.0421(19) 0.053(2) 0.059(2) -0.0223(18) -0.0101(16) 0.0047(16)
C6 0.044(2) 0.064(2) 0.0384(18) 0.0048(16) 0.0030(14) -0.0026(17)
C13 0.0392(19) 0.0408(18) 0.062(2) -0.0098(16) 0.0157(16) -0.0011(14)
C8 0.073(3) 0.054(2) 0.051(2) -0.0192(18) -0.016(2) -0.004(2)
O9 0.102(5) 0.076(4) 0.087(4) 0.011(3) -0.003(3) 0.041(3)
C34 0.0329(18) 0.0420(18) 0.075(3) -0.0177(17) -0.0169(17) 0.0085(14)
C9 0.066(3) 0.0285(16) 0.065(2) -0.0068(15) 0.001(2) 0.0081(16)
C31 0.0368(19) 0.0399(18) 0.083(3) -0.0066(19) -0.0024(18) -0.0010(15)
O17 0.063(4) 0.138(7) 0.116(6) 0.037(5) 0.040(4) 0.031(5)
O16 0.132(7) 0.137(7) 0.061(4) -0.009(5) -0.018(4) -0.069(6)
O7 0.118(5) 0.120(5) 0.062(3) 0.024(3) 0.009(3) -0.074(4)
O6 0.131(7) 0.100(5) 0.126(7) -0.031(5) 0.075(5) 0.016(5)
O15 0.090(5) 0.172(8) 0.082(5) 0.075(6) -0.026(4) 0.007(6)
O8 0.083(5) 0.077(4) 0.181(8) -0.028(5) -0.062(5) 0.003(3)
O18 0.207(8) 0.080(4) 0.118(6) -0.005(4) 0.045(6) 0.048(5)
O17A 0.095(8) 0.095(8) 0.111(9) 0.060(6) -0.035(7) -0.039(7)
O16A 0.149(10) 0.130(9) 0.182(11) -0.024(9) 0.011(10) 0.007(9)
O15A 0.099(9) 0.146(10) 0.046(5) -0.036(7) -0.007(5) -0.019(8)
O18A 0.037(4) 0.122(9) 0.072(6) 0.017(7) -0.031(4) 0.002(6)
O9A 0.048(6) 0.152(11) 0.125(10) -0.025(9) 0.021(7) 0.015(8)
O7A 0.143(11) 0.077(7) 0.124(10) 0.026(7) -0.004(9) -0.028(8)
O6A 0.087(9) 0.073(8) 0.045(6) 0.012(5) 0.006(6) -0.030(7)
O8A 0.055(6) 0.071(7) 0.076(7) -0.017(6) 0.012(5) -0.029(5)

loop_
_atom_type_symbol
_atom_type_description
_atom_type_scat_dispersion_real
_atom_type_scat_dispersion_imag
_atom_type_scat_source
C C 0.0033 0.0016 'International Tables Vol C Tables 4.2.6.8 and 6.1.1.4'
H H 0.0000 0.0000 'International Tables Vol C Tables 4.2.6.8 and 6.1.1.4'
Cl Cl 0.1484 0.1585 'International Tables Vol C Tables 4.2.6.8 and 6.1.1.4'
F F 0.0171 0.0103 'International Tables Vol C Tables 4.2.6.8 and 6.1.1.4'
N N 0.0061 0.0033 'International Tables Vol C Tables 4.2.6.8 and 6.1.1.4'
O O 0.0106 0.0060 'International Tables Vol C Tables 4.2.6.8 and 6.1.1.4'

loop_
_geom_angle_atom_site_label_1
_geom_angle_atom_site_label_2
_geom_angle_atom_site_label_3
_geom_angle
_geom_angle_site_symmetry_1
_geom_angle_site_symmetry_3
_geom_angle_publ_flag
O7 Cl2 O9 105.4(4) . . ?
O7 Cl2 O8 108.0(5) . . ?
O6 Cl2 O9 112.0(5) . . ?
O6 Cl2 O7 107.9(5) . . ?
O6 Cl2 O8 114.3(6) . . ?
O8 Cl2 O9 108.9(4) . . ?
O9A Cl2 O7A 108.0(9) . . ?
O9A Cl2 O6A 114.3(9) . . ?
O9A Cl2 O8A 114.8(9) . . ?
O6A Cl2 O7A 102.7(9) . . ?
O8A Cl2 O7A 111.5(9) . . ?
O8A Cl2 O6A 104.9(7) . . ?
O17 Cl4 O16 110.1(6) . . ?
O17 Cl4 O18 107.6(5) . . ?
O16 Cl4 O18 103.2(6) . . ?
O15 Cl4 O17 115.3(5) . . ?
O15 Cl4 O16 109.5(6) . . ?
O15 Cl4 O18 110.3(6) . . ?
O17A Cl4 O16A 111.1(9) . . ?
O17A Cl4 O15A 105.4(8) . . ?
O15A Cl4 O16A 101.9(8) . . ?
O18A Cl4 O17A 119.3(7) . . ?
O18A Cl4 O16A 103.9(8) . . ?
O18A Cl4 O15A 113.9(8) . . ?
C5 O2 C4 114.2(3) . . ?
C23 O13 C24 114.1(3) . . ?
C18 O10 C27 114.0(3) . . ?
C20 O11 C19 111.9(2) . . ?
C2 O1 C3 113.0(3) . . ?
C1 O5 C10 112.8(3) . . ?
C26 O14 C25 112.9(3) . . ?
C22 O12 C21 112.2(3) . . ?
C9 O4 C8 113.4(3) . . ?
C7 O3 C6 112.5(3) . . ?
H1C N1 H1D 109.5 . . ?
H1C N1 H1E 109.5 . . ?
H1D N1 H1E 109.5 . . ?
C17 N1 H1C 109.5 . . ?
C17 N1 H1D 109.5 . . ?
C17 N1 H1E 109.5 . . ?
H2C N2 H2D 109.5 . . ?
H2C N2 H2E 109.5 . . ?
H2D N2 H2E 109.5 . . ?
C34 N2 H2C 109.5 . . ?
C34 N2 H2D 109.5 . . ?
C34 N2 H2E 109.5 . . ?
O11 C19 H19A 110.2 . . ?
O11 C19 H19B 110.2 . . ?
O11 C19 C18 107.6(3) . . ?
H19A C19 H19B 108.5 . . ?
C18 C19 H19A 110.2 . . ?
C18 C19 H19B 110.2 . . ?
C15 C16 H16 119.5 . . ?
C15 C16 C11 121.0(3) . . ?
C11 C16 H16 119.5 . . ?
C28 C33 H33 119.8 . . ?
C28 C33 C32 120.4(4) . . ?
C32 C33 H33 119.8 . . ?
O5 C10 H10A 110.3 . . ?
O5 C10 H10B 110.3 . . ?
O5 C10 C9 107.1(3) . . ?
H10A C10 H10B 108.5 . . ?
C9 C10 H10A 110.3 . . ?
C9 C10 H10B 110.3 . . ?
O11 C20 H20A 110.2 . . ?
O11 C20 H20B 110.2 . . ?
O11 C20 C21 107.4(3) . . ?
H20A C20 H20B 108.5 . . ?
C21 C20 H20A 110.2 . . ?
C21 C20 H20B 110.2 . . ?
F1 C12 C11 118.7(3) . . ?
F1 C12 C13 119.1(3) . . ?
C13 C12 C11 122.1(3) . . ?
O2 C4 H4A 110.1 . . ?
O2 C4 H4B 110.1 . . ?
O2 C4 C3 107.9(3) . . ?
H4A C4 H4B 108.4 . . ?
C3 C4 H4A 110.1 . . ?
C3 C4 H4B 110.1 . . ?
O12 C21 C20 109.6(3) . . ?
O12 C21 H21A 109.7 . . ?
O12 C21 H21B 109.7 . . ?
C20 C21 H21A 109.7 . . ?
C20 C21 H21B 109.7 . . ?
H21A C21 H21B 108.2 . . ?
O13 C24 H24A 108.9 . . ?
O13 C24 H24B 108.9 . . ?
O13 C24 C25 113.5(3) . . ?
H24A C24 H24B 107.7 . . ?
C25 C24 H24A 108.9 . . ?
C25 C24 H24B 108.9 . . ?
C16 C15 H15 119.7 . . ?
C16 C15 C14 120.5(4) . . ?
C14 C15 H15 119.7 . . ?
O2 C5 H5A 109.0 . . ?
O2 C5 H5B 109.0 . . ?
O2 C5 C6 113.0(3) . . ?
H5A C5 H5B 107.8 . . ?
C6 C5 H5A 109.0 . . ?
C6 C5 H5B 109.0 . . ?
C15 C14 H14 120.2 . . ?
C13 C14 C15 119.6(4) . . ?
C13 C14 H14 120.2 . . ?
C33 C28 C34 122.6(3) . . ?
C29 C28 C33 117.8(3) . . ?
C29 C28 C34 119.6(3) . . ?
O13 C23 H23A 110.3 . . ?
O13 C23 H23B 110.3 . . ?
O13 C23 C22 107.3(3) . . ?
H23A C23 H23B 108.5 . . ?
C22 C23 H23A 110.3 . . ?
C22 C23 H23B 110.3 . . ?
F2 C29 C28 118.7(3) . . ?
F2 C29 C30 119.2(4) . . ?
C28 C29 C30 122.1(4) . . ?
O1 C2 H2A 109.8 . . ?
O1 C2 H2B 109.8 . . ?
O1 C2 C1 109.5(3) . . ?
H2A C2 H2B 108.2 . . ?
C1 C2 H2A 109.8 . . ?
C1 C2 H2B 109.8 . . ?
O12 C22 C23 112.0(3) . . ?
O12 C22 H22A 109.2 . . ?
O12 C22 H22B 109.2 . . ?
C23 C22 H22A 109.2 . . ?
C23 C22 H22B 109.2 . . ?
H22A C22 H22B 107.9 . . ?
O14 C25 C24 108.5(3) . . ?
O14 C25 H25A 110.0 . . ?
O14 C25 H25B 110.0 . . ?
C24 C25 H25A 110.0 . . ?
C24 C25 H25B 110.0 . . ?
H25A C25 H25B 108.4 . . ?
O10 C27 H27A 109.3 . . ?
O10 C27 H27B 109.3 . . ?
O10 C27 C26 111.7(3) . . ?
H27A C27 H27B 107.9 . . ?
C26 C27 H27A 109.3 . . ?
C26 C27 H27B 109.3 . . ?
C16 C11 C17 121.7(3) . . ?
C12 C11 C16 117.2(3) . . ?
C12 C11 C17 121.1(3) . . ?
O5 C1 C2 107.5(3) . . ?
O5 C1 H1A 110.2 . . ?
O5 C1 H1B 110.2 . . ?
C2 C1 H1A 110.2 . . ?
C2 C1 H1B 110.2 . . ?
H1A C1 H1B 108.5 . . ?
N1 C17 C11 113.9(3) . . ?
N1 C17 H17A 108.8 . . ?
N1 C17 H17B 108.8 . . ?
C11 C17 H17A 108.8 . . ?
C11 C17 H17B 108.8 . . ?
H17A C17 H17B 107.7 . . ?
O10 C18 C19 109.5(3) . . ?
O10 C18 H18A 109.8 . . ?
O10 C18 H18B 109.8 . . ?
C19 C18 H18A 109.8 . . ?
C19 C18 H18B 109.8 . . ?
H18A C18 H18B 108.2 . . ?
O1 C3 C4 111.6(3) . . ?
O1 C3 H3A 109.3 . . ?
O1 C3 H3B 109.3 . . ?
C4 C3 H3A 109.3 . . ?
C4 C3 H3B 109.3 . . ?
H3A C3 H3B 108.0 . . ?
C29 C30 Cl3 119.5(4) . . ?
C29 C30 C31 119.6(4) . . ?
C31 C30 Cl3 120.9(3) . . ?
O14 C26 C27 108.0(3) . . ?
O14 C26 H26A 110.1 . . ?
O14 C26 H26B 110.1 . . ?
C27 C26 H26A 110.1 . . ?
C27 C26 H26B 110.1 . . ?
H26A C26 H26B 108.4 . . ?
O3 C7 H7A 109.8 . . ?
O3 C7 H7B 109.8 . . ?
O3 C7 C8 109.4(4) . . ?
H7A C7 H7B 108.2 . . ?
C8 C7 H7A 109.8 . . ?
C8 C7 H7B 109.8 . . ?
C33 C32 H32 119.6 . . ?
C31 C32 C33 120.7(4) . . ?
C31 C32 H32 119.6 . . ?
O3 C6 C5 108.9(3) . . ?
O3 C6 H6A 109.9 . . ?
O3 C6 H6B 109.9 . . ?
C5 C6 H6A 109.9 . . ?
C5 C6 H6B 109.9 . . ?
H6A C6 H6B 108.3 . . ?
C12 C13 Cl1 118.9(3) . . ?
C14 C13 Cl1 121.6(3) . . ?
C14 C13 C12 119.5(4) . . ?
O4 C8 C7 112.7(3) . . ?
O4 C8 H8A 109.1 . . ?
O4 C8 H8B 109.1 . . ?
C7 C8 H8A 109.1 . . ?
C7 C8 H8B 109.1 . . ?
H8A C8 H8B 107.8 . . ?
N2 C34 C28 110.2(3) . . ?
N2 C34 H34A 109.6 . . ?
N2 C34 H34B 109.6 . . ?
C28 C34 H34A 109.6 . . ?
C28 C34 H34B 109.6 . . ?
H34A C34 H34B 108.1 . . ?
O4 C9 C10 108.9(3) . . ?
O4 C9 H9A 109.9 . . ?
O4 C9 H9B 109.9 . . ?
C10 C9 H9A 109.9 . . ?
C10 C9 H9B 109.9 . . ?
H9A C9 H9B 108.3 . . ?
C30 C31 H31 120.4 . . ?
C32 C31 C30 119.2(4) . . ?
C32 C31 H31 120.4 . . ?

loop_
_geom_bond_atom_site_label_1
_geom_bond_atom_site_label_2
_geom_bond_distance
_geom_bond_site_symmetry_2
_geom_bond_publ_flag
Cl2 O9 1.432(5) . ?
Cl2 O7 1.423(5) . ?
Cl2 O6 1.358(7) . ?
Cl2 O8 1.429(7) . ?
Cl2 O9A 1.322(11) . ?
Cl2 O7A 1.456(13) . ?
Cl2 O6A 1.454(12) . ?
Cl2 O8A 1.412(11) . ?
Cl4 O17 1.384(7) . ?
Cl4 O16 1.401(8) . ?
Cl4 O15 1.364(6) . ?
Cl4 O18 1.437(7) . ?
Cl4 O17A 1.364(10) . ?
Cl4 O16A 1.461(13) . ?
Cl4 O15A 1.409(10) . ?
Cl4 O18A 1.362(8) . ?
Cl1 C13 1.722(4) . ?
Cl3 C30 1.729(4) . ?
F1 C12 1.349(4) . ?
O2 C4 1.423(4) . ?
O2 C5 1.422(4) . ?
O13 C24 1.431(4) . ?
O13 C23 1.421(4) . ?
O10 C27 1.429(5) . ?
O10 C18 1.421(4) . ?
O11 C19 1.424(4) . ?
O11 C20 1.420(4) . ?
F2 C29 1.352(4) . ?
O1 C2 1.419(4) . ?
O1 C3 1.419(4) . ?
O5 C10 1.424(4) . ?
O5 C1 1.417(4) . ?
O14 C25 1.424(5) . ?
O14 C26 1.417(5) . ?
O12 C21 1.430(4) . ?
O12 C22 1.422(4) . ?
O4 C8 1.431(5) . ?
O4 C9 1.425(5) . ?
O3 C7 1.400(5) . ?
O3 C6 1.427(5) . ?
N1 H1C 0.9100 . ?
N1 H1D 0.9100 . ?
N1 H1E 0.9100 . ?
N1 C17 1.486(4) . ?
N2 H2C 0.9100 . ?
N2 H2D 0.9100 . ?
N2 H2E 0.9100 . ?
N2 C34 1.475(4) . ?
C19 H19A 0.9900 . ?
C19 H19B 0.9900 . ?
C19 C18 1.499(6) . ?
C16 H16 0.9500 . ?
C16 C15 1.373(5) . ?
C16 C11 1.392(5) . ?
C33 H33 0.9500 . ?
C33 C28 1.387(5) . ?
C33 C32 1.389(5) . ?
C10 H10A 0.9900 . ?
C10 H10B 0.9900 . ?
C10 C9 1.490(6) . ?
C20 H20A 0.9900 . ?
C20 H20B 0.9900 . ?
C20 C21 1.496(5) . ?
C12 C11 1.387(5) . ?
C12 C13 1.379(5) . ?
C4 H4A 0.9900 . ?
C4 H4B 0.9900 . ?
C4 C3 1.498(6) . ?
C21 H21A 0.9900 . ?
C21 H21B 0.9900 . ?
C24 H24A 0.9900 . ?
C24 H24B 0.9900 . ?
C24 C25 1.486(6) . ?
C15 H15 0.9500 . ?
C15 C14 1.383(6) . ?
C5 H5A 0.9900 . ?
C5 H5B 0.9900 . ?
C5 C6 1.501(6) . ?
C14 H14 0.9500 . ?
C14 C13 1.372(6) . ?
C28 C29 1.378(5) . ?
C28 C34 1.526(5) . ?
C23 H23A 0.9900 . ?
C23 H23B 0.9900 . ?
C23 C22 1.504(5) . ?
C29 C30 1.378(5) . ?
C2 H2A 0.9900 . ?
C2 H2B 0.9900 . ?
C2 C1 1.502(5) . ?
C22 H22A 0.9900 . ?
C22 H22B 0.9900 . ?
C25 H25A 0.9900 . ?
C25 H25B 0.9900 . ?
C27 H27A 0.9900 . ?
C27 H27B 0.9900 . ?
C27 C26 1.509(6) . ?
C11 C17 1.504(5) . ?
C1 H1A 0.9900 . ?
C1 H1B 0.9900 . ?
C17 H17A 0.9900 . ?
C17 H17B 0.9900 . ?
C18 H18A 0.9900 . ?
C18 H18B 0.9900 . ?
C3 H3A 0.9900 . ?
C3 H3B 0.9900 . ?
C30 C31 1.381(7) . ?
C26 H26A 0.9900 . ?
C26 H26B 0.9900 . ?
C7 H7A 0.9900 . ?
C7 H7B 0.9900 . ?
C7 C8 1.497(6) . ?
C32 H32 0.9500 . ?
C32 C31 1.376(6) . ?
C6 H6A 0.9900 . ?
C6 H6B 0.9900 . ?
C8 H8A 0.9900 . ?
C8 H8B 0.9900 . ?
C34 H34A 0.9900 . ?
C34 H34B 0.9900 . ?
C9 H9A 0.9900 . ?
C9 H9B 0.9900 . ?
C31 H31 0.9500 . ?

loop_
_geom_torsion_atom_site_label_1
_geom_torsion_atom_site_label_2
_geom_torsion_atom_site_label_3
_geom_torsion_atom_site_label_4
_geom_torsion
_geom_torsion_site_symmetry_1
_geom_torsion_site_symmetry_2
_geom_torsion_site_symmetry_3
_geom_torsion_site_symmetry_4
_geom_torsion_publ_flag
Cl3 C30 C31 C32 -179.2(3) . . . . ?
F1 C12 C11 C16 -179.6(3) . . . . ?
F1 C12 C11 C17 -2.0(5) . . . . ?
F1 C12 C13 Cl1 2.0(5) . . . . ?
F1 C12 C13 C14 -179.8(3) . . . . ?
O2 C4 C3 O1 -66.5(4) . . . . ?
O2 C5 C6 O3 -62.2(4) . . . . ?
O13 C24 C25 O14 -63.8(4) . . . . ?
O13 C23 C22 O12 -64.3(4) . . . . ?
O10 C27 C26 O14 62.2(4) . . . . ?
O11 C19 C18 O10 64.1(4) . . . . ?
O11 C20 C21 O12 -70.9(3) . . . . ?
F2 C29 C30 Cl3 0.1(5) . . . . ?
F2 C29 C30 C31 179.9(3) . . . . ?
O1 C2 C1 O5 -70.8(4) . . . . ?
O5 C10 C9 O4 61.8(4) . . . . ?
O3 C7 C8 O4 66.0(5) . . . . ?
C19 O11 C20 C21 -179.8(3) . . . . ?
C16 C15 C14 C13 0.1(6) . . . . ?
C16 C11 C17 N1 -128.3(3) . . . . ?
C33 C28 C29 F2 179.8(3) . . . . ?
C33 C28 C29 C30 1.1(5) . . . . ?
C33 C28 C34 N2 48.0(5) . . . . ?
C33 C32 C31 C30 -0.2(6) . . . . ?
C10 O5 C1 C2 -179.9(3) . . . . ?
C20 O11 C19 C18 176.7(3) . . . . ?
C12 C11 C17 N1 54.2(4) . . . . ?
C4 O2 C5 C6 -80.2(4) . . . . ?
C21 O12 C22 C23 -84.4(3) . . . . ?
C24 O13 C23 C22 -178.6(3) . . . . ?
C15 C16 C11 C12 -0.6(5) . . . . ?
C15 C16 C11 C17 -178.1(3) . . . . ?
C15 C14 C13 Cl1 177.4(3) . . . . ?
C15 C14 C13 C12 -0.7(6) . . . . ?
C5 O2 C4 C3 -178.4(3) . . . . ?
C28 C33 C32 C31 -0.1(6) . . . . ?
C28 C29 C30 Cl3 178.8(3) . . . . ?
C28 C29 C30 C31 -1.4(5) . . . . ?
C23 O13 C24 C25 -82.8(4) . . . . ?
C29 C28 C34 N2 -130.6(4) . . . . ?
C29 C30 C31 C32 0.9(6) . . . . ?
C2 O1 C3 C4 -87.1(4) . . . . ?
C22 O12 C21 C20 164.9(3) . . . . ?
C25 O14 C26 C27 -173.4(3) . . . . ?
C27 O10 C18 C19 -158.4(3) . . . . ?
C11 C16 C15 C14 0.6(6) . . . . ?
C11 C12 C13 Cl1 -177.5(3) . . . . ?
C11 C12 C13 C14 0.7(5) . . . . ?
C1 O5 C10 C9 176.8(3) . . . . ?
C18 O10 C27 C26 81.1(4) . . . . ?
C3 O1 C2 C1 167.4(3) . . . . ?
C26 O14 C25 C24 180.0(3) . . . . ?
C7 O3 C6 C5 173.7(3) . . . . ?
C32 C33 C28 C29 -0.3(5) . . . . ?
C32 C33 C28 C34 -178.9(4) . . . . ?
C6 O3 C7 C8 -175.6(3) . . . . ?
C13 C12 C11 C16 0.0(5) . . . . ?
C13 C12 C11 C17 177.5(3) . . . . ?
C8 O4 C9 C10 -155.9(3) . . . . ?
C34 C28 C29 F2 -1.6(5) . . . . ?
C34 C28 C29 C30 179.7(3) . . . . ?
C9 O4 C8 C7 85.6(4) . . . . ?
